data_2103956
loop_
_publ_author_name
'Abrahams, S. C.'
'Ravez, J.'
'Ritter, H.'
'Ihringer, J.'

_publ_section_title
;
 Structure--property correlation over five phases and four transitions
 in Pb~5~Al~3~F~19~
;
_journal_issue 5
_journal_name_full 'Acta Crystallographica Section B'
_journal_page_first 557
_journal_page_last 574
_journal_paper_doi 10.1107/S0108768103011509
_journal_volume 59
_journal_year 2003
_chemical_formula_iupac 'Pb5 Al3 F19'
_chemical_formula_structural 'Pb5 Al3 F19'
_chemical_formula_sum 'Al3 F19 Pb5'
_chemical_formula_weight 1477.94
_chemical_name_common 'lead aluminum fluoride'
_chemical_name_systematic
;
  pentalead trialuminum nonadecafluoride
;
_space_group_IT_number 2
_symmetry_cell_setting triclinic
_symmetry_space_group_name_Hall '-P 1 (-1/2*x+1/2*y+1/2*z,1/2*x-1/2*y+1/2*z,1/2*x+1/2*y-1/2*z)'
_symmetry_space_group_name_H-M 'I -1'
_cell_angle_alpha 90.001(10)
_cell_angle_beta 90.5090(10)
_cell_angle_gamma 90.001(10)
_cell_formula_units_Z 4
_cell_length_a 14.2624(2)
_cell_length_b 14.2808(2)
_cell_length_c 7.23400(10)
_cell_measurement_temperature 320(2)
_cell_volume 1473.35(4)
_exptl_crystal_density_diffrn 6.6630(10)
_exptl_crystal_density_meas 6.66(5)
_exptl_crystal_density_method 'phase IV, by immersion in bromobenzene'
_exptl_crystal_F_000 2480
_refine_ls_extinction_method none
_refine_ls_goodness_of_fit_all 2.300
_refine_ls_matrix_type fullcycle
_refine_ls_number_constraints 0
_refine_ls_number_parameters 146
_refine_ls_number_restraints 0
_refine_ls_shift/su_max 0.05
_refine_ls_structure_factor_coef Inet
_refine_ls_weighting_scheme sigma
_cod_data_source_file br0115.cif
_cod_data_source_block I
_cod_original_cell_volume 1473.39(4)
_cod_original_sg_symbol_Hall '-I 1'
_cod_database_code 2103956

loop_
_symmetry_equiv_pos_site_id
_symmetry_equiv_pos_as_xyz
1 x,y,z
2 1/2-x,1/2-y,1/2-z
3 1/2+x,1/2+y,1/2+z
4 -x,-y,-z

loop_
_atom_site_label
_atom_site_fract_x
_atom_site_fract_y
_atom_site_fract_z
_atom_site_U_iso_or_equiv
_atom_site_thermal_displace_type
_atom_site_occupancy
_atom_site_type_symbol
Pb1 0.2603(2) 0.4174(2) 0.5038(6) 0.0300(10) Uiso 1.0 Pb
Pb2 0.4124(5) -0.2633(5) 0.4920(3) 0.027(2) Uiso 1.0 Pb
Pb3 0.2222(3) -0.0623(3) 0.4967(7) 0.034(2) Uiso 1.0 Pb
Pb4 0.0610(3) 0.2110(3) 0.5001(5) 0.025(5) Uiso 1.0 Pb
Pb5 0.0023(5) 0.4772(2) 0.2557(14) 0.0520(10) Uiso 1.0 Pb
Al1 0.1519(14) 0.3193(13) -0.010(3) 0.0070(10) Uiso 1.0 Al
Al2 0.6925(13) 0.1735(13) 0.021(3) 0.0070(10) Uiso 1.0 Al
Al3 0.0044(17) 0.0128(13) 0.245(3) 0.0070(10) Uiso 1.0 Al
F1 0.2878(13) 0.1155(13) 0.681(3) 0.0270(10) Uiso 1.0 F
F2 0.6116(16) -0.2637(17) 0.339(3) 0.0270(10) Uiso 1.0 F
F3 0.2606(14) 0.6116(14) 0.349(3) 0.0120(10) Uiso 1.0 F
F4 -0.2519(14) 0.3867(15) 0.333(2) 0.0120(10) Uiso 1.0 F
F5 0.5735(13) 0.2107(13) 0.149(2) 0.0120(10) Uiso 1.0 F
F6 0.4092(12) 0.2165(15) 0.305(3) 0.0270(10) Uiso 1.0 F
F7 0.1895(13) 0.4066(14) 0.175(3) 0.0270(10) Uiso 1.0 F
F8 -0.0912(11) 0.2937(13) 0.687(3) 0.0120(10) Uiso 1.0 F
F9 0.0391(13) 0.3871(14) -0.045(2) 0.0270(10) Uiso 1.0 F
F10 0.6078(11) 0.0683(10) -0.007(3) 0.0120(10) Uiso 1.0 F
F11 0.2524(15) 0.2458(13) 0.055(2) 0.0270(10) Uiso 1.0 F
F12 0.7357(10) 0.2641(11) 0.015(3) 0.0120(10) Uiso 1.0 F
F13 0.00000 0.00000 0.50000 0.039(2) Uiso 1.0 F
F14 0.00000 0.00000 0.00000 0.039(2) Uiso 1.0 F
F15 0.1171(14) 0.0421(14) 0.254(3) 0.0250(10) Uiso 1.0 F
F16 -0.1273(14) -0.0583(14) 0.270(3) 0.0250(10) Uiso 1.0 F
F17 -0.0565(15) 0.1069(16) 0.711(3) 0.0250(10) Uiso 1.0 F
F18 0.0588(14) -0.1055(15) 0.740(3) 0.0250(10) Uiso 1.0 F
F19 0.1284(15) 0.5927(14) 0.037(2) 0.0240(10) Uiso 1.0 F
F20 0.5811(13) -0.1257(13) 0.005(3) 0.0240(10) Uiso 1.0 F

loop_
_geom_angle_atom_site_label_1
_geom_angle_atom_site_label_2
_geom_angle_atom_site_label_3
_geom_angle_site_symmetry_1
_geom_angle_site_symmetry_3
_geom_angle
_geom_angle_publ_flag
F1 Al1 F2 2 3_454 95.0(10) no
F1 Al1 F6 2 2 164(3) no
F1 Al1 F7 2 . 91.0(10) no
F1 Al1 F9 2 . 94.0(10) no
F1 Al1 F11 2 . 95.0(10) no
F2 Al1 F6 3_454 2 99.0(10) no
F2 Al1 F7 3_454 . 175(4) no
F2 Al1 F9 3_454 . 88.0(10) no
F2 Al1 F11 3_454 . 91(2) no
F6 Al1 F7 2 . 75.0(10) no
F6 Al1 F9 2 . 80.0(10) no
F6 Al1 F11 2 . 91.0(10) no
F7 Al1 F9 . . 90.0(10) no
F7 Al1 F11 . . 89.0(10) no
F9 Al1 F11 . . 171(2) no
F3 Al2 F4 3_544 2 85.0(10) no
F3 Al2 F5 3_544 . 155(2) no
F3 Al2 F8 3_544 2 89.0(10) no
F3 Al2 F10 3_544 . 84.0(10) no
F3 Al2 F12 3_544 . 101.0(10) no
F4 Al2 F5 2_555 . 106(2) no
F4 Al2 F8 2 2 165(9) no
F4 Al2 F10 2_555 . 89.0(10) no
F4 Al2 F12 2_555 . 106.0(10) no
F5 Al2 F8 1_555 2_555 72.0(10) no
F5 Al2 F10 1_555 1_555 74.0(10) no
F5 Al2 F12 1_555 1_555 98(2) no
F8 Al2 F10 2_555 1_555 71.0(10) no
F8 Al2 F12 2_555 1_555 94.0(10) no
F10 Al2 F12 1_555 1_555 165(2) no
F13 Al3 F14 1_555 1_555 168(2) no
F13 Al3 F15 1_555 1_555 92.0(10) no
F13 Al3 F16 1_555 1_555 81.0(10) no
F13 Al3 F17 1_555 4_556 76.0(10) no
F13 Al3 F18 1_555 4_556 89.0(10) no
F14 Al3 F15 1_555 1_555 95.0(10) no
F14 Al3 F16 1_555 1_555 91.0(10) no
F14 Al3 F17 1_555 4_556 95.0(10) no
F14 Al3 F18 1_555 4_556 98.0(10) no
F15 Al3 F16 1_555 1_555 165(2) no
F15 Al3 F17 1_555 4_556 81.0(10) no
F15 Al3 F18 1_555 4_556 110.0(10) no
F16 Al3 F17 1_555 4_556 84.0(10) no
F16 Al3 F18 1_555 4_556 84.0(10) no
F17 Al3 F18 4_556 4_556 163(2) no

loop_
_geom_bond_atom_site_label_1
_geom_bond_atom_site_label_2
_geom_bond_site_symmetry_2
_geom_bond_distance
Al1 F1 2 1.78(3)
Al1 F2 3_454 1.71(4)
Al1 F6 2 1.80(3)
Al1 F7 . 1.90(3)
Al1 F9 . 1.87(4)
Al1 F11 . 1.83(4)
Al2 F3 3_544 1.81(4)
Al2 F4 2 1.60(4)
Al2 F5 5 2.01(4)
Al2 F8 2 2.12(4)
Al2 F10 . 1.94(3)
Al2 F12 . 1.43(3)
Al3 F13 . 1.85(3)
Al3 F14 . 1.78(3)
Al3 F15 . 1.66(4)
Al3 F16 . 2.14(4)
Al3 F17 4_556 1.89(4)
Al3 F18 4_556 1.61(4)
